data_4034667
loop_
_publ_author_name
'Yang, Xiao-Chao'
'Liu, Meng-Meng'
'Mathey, Fran\,cois'
'Yang, Hua'
'Hua, Yuan-Zhao'
'Wang, Min-Can'

_publ_section_title
;
 Access to Chiral 2,5-Pyrrolidinyl Dispirooxindoles via Dinuclear
 Zinc-Catalyzed Asymmetric Cascade Reactions.
;
_journal_issue 12
_journal_name_full 'The Journal of organic chemistry'
_journal_page_first 7762
_journal_page_last 7775
_journal_paper_doi 10.1021/acs.joc.9b00645
_journal_volume 84
_journal_year 2019
_chemical_absolute_configuration ad
_chemical_formula_moiety 'C26 H22 Br N3 O2'
_chemical_formula_sum 'C26 H22 Br N3 O2'
_chemical_formula_weight 488.37
_space_group_crystal_system orthorhombic
_space_group_IT_number 19
_space_group_name_Hall 'P 2ac 2ab'
_space_group_name_H-M_alt 'P 21 21 21'
_atom_sites_solution_hydrogens mixed
_atom_sites_solution_primary heavy
_audit_creation_date 2018-01-04
_audit_creation_method
;
Olex2 1.2
(compiled 2017.08.10 svn.r3458 for OlexSys, GUI svn.r5381)
;
_cell_angle_alpha 90
_cell_angle_beta 90
_cell_angle_gamma 90
_cell_formula_units_Z 4
_cell_length_a 9.2446(2)
_cell_length_b 11.9262(2)
_cell_length_c 20.0912(4)
_cell_measurement_reflns_used 4158
_cell_measurement_temperature 293(2)
_cell_measurement_theta_max 70.7500
_cell_measurement_theta_min 4.2960
_cell_volume 2215.11(7)
_computing_cell_refinement
;
CrysAlisPro, Agilent Technologies,
Version 1.171.37.35 (release 13-08-2014 CrysAlis171 .NET)
(compiled Aug 13 2014,18:06:01)
;
_computing_data_collection
;
CrysAlisPro, Agilent Technologies,
Version 1.171.37.35 (release 13-08-2014 CrysAlis171 .NET)
(compiled Aug 13 2014,18:06:01)
;
_computing_data_reduction
;
CrysAlisPro, Agilent Technologies,
Version 1.171.37.35 (release 13-08-2014 CrysAlis171 .NET)
(compiled Aug 13 2014,18:06:01)
;
_computing_molecular_graphics 'Olex2 (Dolomanov et al., 2009)'
_computing_publication_material 'Olex2 (Dolomanov et al., 2009)'
_computing_structure_refinement 'ShelXL (Sheldrick, 2015)'
_computing_structure_solution 'ShelXS (Sheldrick, 2008)'
_diffrn_ambient_temperature 293(2)
_diffrn_detector 'CCD plate'
_diffrn_detector_area_resol_mean 16.2312
_diffrn_detector_type Eos
_diffrn_measured_fraction_theta_full 1.000
_diffrn_measured_fraction_theta_max 1.000
_diffrn_measurement_details
;
#__ type_ start__ end____ width___ exp.time_
  1 omega -102.00  -52.00   1.0000    1.0000
omega____ theta____ kappa____ phi______ frames
    -      -33.5000  -57.0000   90.0000 50

#__ type_ start__ end____ width___ exp.time_
  2 omega  -46.00  -21.00   1.0000    1.0000
omega____ theta____ kappa____ phi______ frames
    -      -33.5000  -57.0000   90.0000 25

#__ type_ start__ end____ width___ exp.time_
  3 omega  -16.00   23.00   1.0000    1.0000
omega____ theta____ kappa____ phi______ frames
    -       36.4734  -37.0000  -60.0000 39

#__ type_ start__ end____ width___ exp.time_
  4 omega   67.00  109.00   1.0000    1.0000
omega____ theta____ kappa____ phi______ frames
    -       36.4734  178.0000    0.0000 42

#__ type_ start__ end____ width___ exp.time_
  5 omega   57.00   90.00   1.0000    1.0000
omega____ theta____ kappa____ phi______ frames
    -       36.4734  178.0000 -180.0000 33

#__ type_ start__ end____ width___ exp.time_
  6 omega   19.00  104.00   1.0000    1.0000
omega____ theta____ kappa____ phi______ frames
    -       36.4734   57.0000   30.0000 85

#__ type_ start__ end____ width___ exp.time_
  7 omega   57.00   93.00   1.0000    1.0000
omega____ theta____ kappa____ phi______ frames
    -       36.4734  178.0000   30.0000 36

#__ type_ start__ end____ width___ exp.time_
  8 omega   83.00  109.00   1.0000    1.0000
omega____ theta____ kappa____ phi______ frames
    -       36.4734  178.0000 -150.0000 26

#__ type_ start__ end____ width___ exp.time_
  9 omega   36.00   83.00   1.0000    1.0000
omega____ theta____ kappa____ phi______ frames
    -       36.4734   37.0000    0.0000 47

#__ type_ start__ end____ width___ exp.time_
 10 omega   58.00   99.00   1.0000    1.0000
omega____ theta____ kappa____ phi______ frames
    -       36.4734  178.0000  -90.0000 41

#__ type_ start__ end____ width___ exp.time_
 11 omega   41.00   89.00   1.0000    1.5000
omega____ theta____ kappa____ phi______ frames
    -      108.0000  -30.0000   60.0000 48

#__ type_ start__ end____ width___ exp.time_
 12 omega   38.00   86.00   1.0000    1.5000
omega____ theta____ kappa____ phi______ frames
    -      108.0000  -30.0000 -120.0000 48

#__ type_ start__ end____ width___ exp.time_
 13 omega   38.00   82.00   1.0000    1.5000
omega____ theta____ kappa____ phi______ frames
    -      108.0000 -111.0000  120.0000 44

#__ type_ start__ end____ width___ exp.time_
 14 omega   84.00  161.00   1.0000    1.5000
omega____ theta____ kappa____ phi______ frames
    -      108.0000   77.0000 -180.0000 77

#__ type_ start__ end____ width___ exp.time_
 15 omega   89.00  119.00   1.0000    1.5000
omega____ theta____ kappa____ phi______ frames
    -      108.0000   45.0000 -180.0000 30

#__ type_ start__ end____ width___ exp.time_
 16 omega   78.00  104.00   1.0000    1.5000
omega____ theta____ kappa____ phi______ frames
    -      108.0000  -94.0000  -60.0000 26

#__ type_ start__ end____ width___ exp.time_
 17 omega   39.00   91.00   1.0000    1.5000
omega____ theta____ kappa____ phi______ frames
    -      108.0000  -94.0000  -90.0000 52

#__ type_ start__ end____ width___ exp.time_
 18 omega   88.00  168.00   1.0000    1.5000
omega____ theta____ kappa____ phi______ frames
    -      108.0000   61.0000   30.0000 80

#__ type_ start__ end____ width___ exp.time_
 19 omega   72.00  135.00   1.0000    1.5000
omega____ theta____ kappa____ phi______ frames
    -      108.0000   15.0000  150.0000 63
;
_diffrn_measurement_device 'four-circle diffractometer'
_diffrn_measurement_device_type 'Xcalibur, Eos, Gemini'
_diffrn_measurement_method '\w scans'
_diffrn_orient_matrix_UB_11 0.0134156000
_diffrn_orient_matrix_UB_12 0.0854302000
_diffrn_orient_matrix_UB_13 -0.0572273000
_diffrn_orient_matrix_UB_21 -0.1407344000
_diffrn_orient_matrix_UB_22 0.0572675000
_diffrn_orient_matrix_UB_23 0.0231377000
_diffrn_orient_matrix_UB_31 0.0883676000
_diffrn_orient_matrix_UB_32 0.0781606000
_diffrn_orient_matrix_UB_33 0.0455634000
_diffrn_radiation_monochromator graphite
_diffrn_radiation_probe x-ray
_diffrn_radiation_type CuK\a
_diffrn_radiation_wavelength 1.54184
_diffrn_reflns_av_R_equivalents 0.0258
_diffrn_reflns_av_unetI/netI 0.0350
_diffrn_reflns_Laue_measured_fraction_full 1.000
_diffrn_reflns_Laue_measured_fraction_max 1.000
_diffrn_reflns_limit_h_max 8
_diffrn_reflns_limit_h_min -11
_diffrn_reflns_limit_k_max 14
_diffrn_reflns_limit_k_min -14
_diffrn_reflns_limit_l_max 24
_diffrn_reflns_limit_l_min -23
_diffrn_reflns_number 8177
_diffrn_reflns_point_group_measured_fraction_full 0.998
_diffrn_reflns_point_group_measured_fraction_max 0.998
_diffrn_reflns_theta_full 67.075
_diffrn_reflns_theta_max 67.075
_diffrn_reflns_theta_min 4.311
_diffrn_source 'Enhance (Cu) X-ray Source'
_exptl_absorpt_coefficient_mu 2.759
_exptl_absorpt_correction_T_max 1.00000
_exptl_absorpt_correction_T_min 0.83755
_exptl_absorpt_correction_type multi-scan
_exptl_absorpt_process_details
;
CrysAlisPro, Agilent Technologies,
Version 1.171.37.35 (release 13-08-2014 CrysAlis171 .NET)
(compiled Aug 13 2014,18:06:01)
Empirical absorption correction using spherical harmonics,
 implemented in SCALE3 ABSPACK scaling algorithm.
;
_exptl_crystal_colour colourless
_exptl_crystal_colour_primary colourless
_exptl_crystal_density_diffrn 1.464
_exptl_crystal_description prism
_exptl_crystal_F_000 1000
_exptl_crystal_size_max 0.19
_exptl_crystal_size_mid 0.14
_exptl_crystal_size_min 0.1
_refine_diff_density_max 0.263
_refine_diff_density_min -0.264
_refine_diff_density_rms 0.047
_refine_ls_abs_structure_details
;
 Flack x determined using 1489 quotients [(I+)-(I-)]/[(I+)+(I-)]
 (Parsons, Flack and Wagner, Acta Cryst. B69 (2013) 249-259).
;
_refine_ls_abs_structure_Flack -0.010(11)
_refine_ls_extinction_method none
_refine_ls_goodness_of_fit_ref 1.038
_refine_ls_hydrogen_treatment mixed
_refine_ls_matrix_type full
_refine_ls_number_parameters 295
_refine_ls_number_reflns 3938
_refine_ls_number_restraints 0
_refine_ls_restrained_S_all 1.038
_refine_ls_R_factor_all 0.0348
_refine_ls_R_factor_gt 0.0317
_refine_ls_shift/su_max 0.001
_refine_ls_shift/su_mean 0.000
_refine_ls_structure_factor_coef Fsqd
_refine_ls_weighting_details 'w=1/[\s^2^(Fo^2^)+(0.0448P)^2^+0.1864P] where P=(Fo^2^+2Fc^2^)/3'
_refine_ls_weighting_scheme calc
_refine_ls_wR_factor_gt 0.0799
_refine_ls_wR_factor_ref 0.0824
_reflns_Friedel_coverage 0.743
_reflns_Friedel_fraction_full 0.997
_reflns_Friedel_fraction_max 0.997
_reflns_number_gt 3697
_reflns_number_total 3938
_reflns_threshold_expression 'I > 2\s(I)'
_cod_data_source_file jo9b00645_si_002.cif
_cod_data_source_block 20180103
_cod_original_cell_volume 2215.11(8)
_cod_database_code 4034667
_shelx_shelxl_version_number 2014/7
_chemical_oxdiff_formula C33H37O4N2Br1
_shelx_space_group_comment
;
The symmetry employed for this shelxl refinement is uniquely defined
by the following loop, which should always be used as a source of
symmetry information in preference to the above space-group names.
They are only intended as comments.
;
_shelx_estimated_absorpt_t_max 0.770
_shelx_estimated_absorpt_t_min 0.622
_reflns_odcompleteness_completeness 99.87
_reflns_odcompleteness_iscentric 1
_reflns_odcompleteness_theta 66.97
_olex2_refinement_description
;
1. Fixed Uiso
 At 1.2 times of:
  All C(H) groups, All C(H,H) groups
 At 1.5 times of:
  All C(H,H,H) groups
2.a Ternary CH refined with riding coordinates:
 C7(H7)
2.b Secondary CH2 refined with riding coordinates:
 C17(H17A,H17B)
2.c Aromatic/amide H refined with riding coordinates:
 C1(H1), C3(H3), C4(H4), C5(H5), C12(H12), C13(H13), C14(H14), C15(H15),
 C22(H22), C23(H23), C24(H24), C25(H25)
2.d Idealised Me refined as rotating group:
 C16(H16A,H16B,H16C), C26(H26A,H26B,H26C)
;
_olex2_submission_special_instructions 'No special instructions were received'

loop_
_space_group_symop_operation_xyz
'x, y, z'
'-x+1/2, -y, z+1/2'
'x+1/2, -y+1/2, -z'
'-x, y+1/2, -z+1/2'

loop_
_atom_site_label
_atom_site_type_symbol
_atom_site_fract_x
_atom_site_fract_y
_atom_site_fract_z
_atom_site_U_iso_or_equiv
_atom_site_adp_type
_atom_site_occupancy
_atom_site_site_symmetry_order
_atom_site_calc_flag
_atom_site_refinement_flags_posn
Br1 Br -0.13765(6) 0.81010(4) 0.63417(2) 0.04729(15) Uani 1 1 d .
C1 C 0.0018(4) 0.5984(3) 0.62660(19) 0.0308(8) Uani 1 1 d .
H1 H 0.0225 0.6199 0.5831 0.037 Uiso 1 1 calc R
C2 C -0.0764(4) 0.6688(3) 0.66769(19) 0.0324(8) Uani 1 1 d .
C3 C -0.1105(5) 0.6404(4) 0.7320(2) 0.0418(10) Uani 1 1 d .
H3 H -0.1651 0.6883 0.7585 0.050 Uiso 1 1 calc R
C4 C -0.0615(6) 0.5384(4) 0.7565(2) 0.0495(12) Uani 1 1 d .
H4 H -0.0819 0.5174 0.8001 0.059 Uiso 1 1 calc R
C5 C 0.0181(5) 0.4680(3) 0.7157(2) 0.0396(10) Uani 1 1 d .
H5 H 0.0515 0.4003 0.7326 0.048 Uiso 1 1 calc R
C6 C 0.0493(4) 0.4955(3) 0.65045(19) 0.0306(8) Uani 1 1 d .
C7 C 0.1342(4) 0.4145(3) 0.60807(18) 0.0283(7) Uani 1 1 d .
H7 H 0.1251 0.3407 0.6291 0.034 Uiso 1 1 calc R
C8 C 0.3002(4) 0.4397(3) 0.60229(19) 0.0271(8) Uani 1 1 d .
C9 C 0.3709(4) 0.4063(3) 0.66912(18) 0.0317(8) Uani 1 1 d .
C10 C 0.3419(4) 0.5622(3) 0.59699(18) 0.0281(8) Uani 1 1 d .
C11 C 0.4155(4) 0.5930(3) 0.65411(18) 0.0304(8) Uani 1 1 d .
C12 C 0.4728(5) 0.6997(4) 0.6619(2) 0.0422(10) Uani 1 1 d .
H12 H 0.5221 0.7203 0.7003 0.051 Uiso 1 1 calc R
C13 C 0.4531(6) 0.7742(4) 0.6097(2) 0.0511(12) Uani 1 1 d .
H13 H 0.4905 0.8464 0.6133 0.061 Uiso 1 1 calc R
C14 C 0.3802(6) 0.7446(3) 0.5529(2) 0.0427(10) Uani 1 1 d .
H14 H 0.3678 0.7968 0.5190 0.051 Uiso 1 1 calc R
C15 C 0.3247(4) 0.6371(3) 0.54579(19) 0.0340(9) Uani 1 1 d .
H15 H 0.2767 0.6163 0.5070 0.041 Uiso 1 1 calc R
C16 C 0.5021(6) 0.5007(4) 0.7607(2) 0.0511(12) Uani 1 1 d .
H16A H 0.5406 0.5741 0.7691 0.077 Uiso 1 1 calc GR
H16B H 0.5795 0.4471 0.7599 0.077 Uiso 1 1 calc GR
H16C H 0.4349 0.4812 0.7953 0.077 Uiso 1 1 calc GR
C17 C 0.0912(4) 0.3998(3) 0.5354(2) 0.0345(9) Uani 1 1 d .
H17A H 0.0791 0.4717 0.5136 0.041 Uiso 1 1 calc R
H17B H 0.0022 0.3572 0.5314 0.041 Uiso 1 1 calc R
C18 C 0.2202(4) 0.3348(3) 0.50590(19) 0.0293(8) Uani 1 1 d .
C19 C 0.2427(5) 0.3663(3) 0.4314(2) 0.0349(9) Uani 1 1 d .
C20 C 0.2030(4) 0.2094(3) 0.5016(2) 0.0308(8) Uani 1 1 d .
C21 C 0.2096(4) 0.1770(3) 0.43534(19) 0.0306(8) Uani 1 1 d .
C22 C 0.2001(5) 0.0656(3) 0.4159(2) 0.0387(10) Uani 1 1 d .
H22 H 0.2072 0.0449 0.3714 0.046 Uiso 1 1 calc R
C23 C 0.1796(5) -0.0131(3) 0.4653(3) 0.0460(12) Uani 1 1 d .
H23 H 0.1709 -0.0883 0.4537 0.055 Uiso 1 1 calc R
C24 C 0.1718(6) 0.0165(4) 0.5311(3) 0.0494(12) Uani 1 1 d .
H24 H 0.1579 -0.0385 0.5633 0.059 Uiso 1 1 calc R
C25 C 0.1846(5) 0.1295(3) 0.5504(2) 0.0433(11) Uani 1 1 d .
H25 H 0.1807 0.1498 0.5950 0.052 Uiso 1 1 calc R
C26 C 0.2476(6) 0.2681(4) 0.3231(2) 0.0553(13) Uani 1 1 d .
H26A H 0.3233 0.2171 0.3108 0.083 Uiso 1 1 calc GR
H26B H 0.2703 0.3418 0.3070 0.083 Uiso 1 1 calc GR
H26C H 0.1579 0.2436 0.3039 0.083 Uiso 1 1 calc GR
N1 N 0.3449(4) 0.3678(3) 0.54752(17) 0.0330(7) Uani 1 1 d .
H1A H 0.414(5) 0.386(4) 0.526(2) 0.042(14) Uiso 1 1 d .
N2 N 0.4285(4) 0.5003(3) 0.69732(15) 0.0338(7) Uani 1 1 d .
N3 N 0.2343(4) 0.2709(3) 0.39493(17) 0.0356(8) Uani 1 1 d .
O1 O 0.3722(3) 0.3131(2) 0.69385(14) 0.0457(7) Uani 1 1 d .
O2 O 0.2612(5) 0.4606(3) 0.41045(17) 0.0580(10) Uani 1 1 d .

loop_
_atom_site_aniso_label
_atom_site_aniso_U_11
_atom_site_aniso_U_22
_atom_site_aniso_U_33
_atom_site_aniso_U_23
_atom_site_aniso_U_13
_atom_site_aniso_U_12
Br1 0.0667(3) 0.0335(2) 0.0417(2) -0.0015(2) -0.0040(2) 0.0156(2)
C1 0.0335(19) 0.0303(18) 0.0286(19) -0.0001(16) 0.0009(16) 0.0038(15)
C2 0.040(2) 0.0222(19) 0.0346(19) 0.0001(15) -0.0080(16) 0.0065(16)
C3 0.049(3) 0.038(2) 0.039(2) -0.0045(18) 0.005(2) 0.0061(19)
C4 0.072(3) 0.043(3) 0.034(2) 0.0052(19) 0.009(2) 0.008(2)
C5 0.050(3) 0.031(2) 0.038(2) 0.0087(17) 0.0018(19) 0.0081(18)
C6 0.0278(18) 0.0304(19) 0.034(2) -0.0005(15) 0.0009(15) -0.0032(15)
C7 0.0265(18) 0.0245(17) 0.0338(18) 0.0009(14) 0.0008(16) 0.0022(16)
C8 0.0285(18) 0.0213(17) 0.0315(19) 0.0021(15) -0.0001(15) -0.0005(15)
C9 0.030(2) 0.033(2) 0.0318(19) 0.0035(15) -0.0010(17) 0.0044(17)
C10 0.0295(19) 0.0249(17) 0.0299(18) -0.0010(15) -0.0004(15) -0.0009(15)
C11 0.0330(19) 0.031(2) 0.0270(19) -0.0001(15) 0.0012(15) -0.0001(16)
C12 0.056(3) 0.037(2) 0.033(2) -0.0100(19) -0.0058(18) -0.006(2)
C13 0.076(4) 0.028(2) 0.049(3) -0.0050(19) -0.002(2) -0.012(2)
C14 0.062(3) 0.031(2) 0.035(2) 0.0044(16) 0.000(2) 0.000(2)
C15 0.044(2) 0.0297(19) 0.0285(19) 0.0010(16) -0.0045(16) -0.0019(17)
C16 0.065(3) 0.051(3) 0.037(2) 0.002(2) -0.017(2) 0.003(2)
C17 0.029(2) 0.031(2) 0.043(2) -0.0054(17) -0.0042(16) 0.0008(16)
C18 0.030(2) 0.026(2) 0.031(2) -0.0040(15) 0.0011(16) -0.0023(15)
C19 0.035(2) 0.033(2) 0.037(2) -0.0001(18) -0.0014(17) -0.0043(17)
C20 0.0257(17) 0.027(2) 0.039(2) -0.0026(17) -0.0004(15) 0.0000(15)
C21 0.0220(17) 0.030(2) 0.040(2) -0.0060(17) -0.0027(15) 0.0021(16)
C22 0.034(2) 0.032(2) 0.050(3) -0.0147(19) -0.0041(19) 0.0032(17)
C23 0.038(3) 0.027(2) 0.073(3) -0.013(2) -0.008(2) 0.0036(18)
C24 0.059(3) 0.026(2) 0.063(3) 0.006(2) 0.002(2) 0.003(2)
C25 0.057(3) 0.031(2) 0.042(2) 0.0000(18) 0.006(2) -0.002(2)
C26 0.076(4) 0.057(3) 0.032(2) -0.009(2) 0.003(2) 0.000(3)
N1 0.0272(17) 0.0352(17) 0.0368(18) -0.0081(14) 0.0010(15) -0.0043(15)
N2 0.0414(19) 0.0358(18) 0.0241(16) 0.0035(13) -0.0058(13) -0.0001(15)
N3 0.040(2) 0.0351(18) 0.0318(17) -0.0010(14) 0.0020(15) 0.0006(15)
O1 0.0506(17) 0.0351(15) 0.0515(17) 0.0153(14) -0.0065(15) 0.0006(16)
O2 0.092(3) 0.0375(18) 0.0447(19) 0.0061(15) -0.0002(18) -0.0154(18)

loop_
_atom_type_symbol
_atom_type_description
_atom_type_scat_dispersion_real
_atom_type_scat_dispersion_imag
_atom_type_scat_source
C C 0.0181 0.0091 'International Tables Vol C Tables 4.2.6.8 and 6.1.1.4'
H H 0.0000 0.0000 'International Tables Vol C Tables 4.2.6.8 and 6.1.1.4'
Br Br -0.6763 1.2805 'International Tables Vol C Tables 4.2.6.8 and 6.1.1.4'
N N 0.0311 0.0180 'International Tables Vol C Tables 4.2.6.8 and 6.1.1.4'
O O 0.0492 0.0322 'International Tables Vol C Tables 4.2.6.8 and 6.1.1.4'

loop_
_geom_angle_atom_site_label_1
_geom_angle_atom_site_label_2
_geom_angle_atom_site_label_3
_geom_angle
C2 C1 H1 120.1
C2 C1 C6 119.7(4)
C6 C1 H1 120.1
C1 C2 Br1 118.9(3)
C3 C2 Br1 118.9(3)
C3 C2 C1 122.2(4)
C2 C3 H3 120.8
C2 C3 C4 118.4(4)
C4 C3 H3 120.8
C3 C4 H4 120.2
C5 C4 C3 119.5(4)
C5 C4 H4 120.2
C4 C5 H5 119.0
C6 C5 C4 122.0(4)
C6 C5 H5 119.0
C1 C6 C7 122.4(3)
C5 C6 C1 118.1(4)
C5 C6 C7 119.5(4)
C6 C7 H7 106.7
C6 C7 C8 115.4(3)
C6 C7 C17 118.6(3)
C8 C7 H7 106.7
C17 C7 H7 106.7
C17 C7 C8 101.9(3)
C9 C8 C7 107.5(3)
C10 C8 C7 116.1(3)
C10 C8 C9 101.6(3)
N1 C8 C7 102.8(3)
N1 C8 C9 112.6(3)
N1 C8 C10 116.3(3)
N2 C9 C8 108.3(3)
O1 C9 C8 126.5(3)
O1 C9 N2 125.2(4)
C11 C10 C8 108.8(3)
C15 C10 C8 130.7(4)
C15 C10 C11 120.4(3)
C10 C11 C12 121.6(4)
C10 C11 N2 110.2(3)
C12 C11 N2 128.1(4)
C11 C12 H12 121.5
C13 C12 C11 117.0(4)
C13 C12 H12 121.5
C12 C13 H13 119.0
C14 C13 C12 121.9(4)
C14 C13 H13 119.0
C13 C14 H14 119.9
C13 C14 C15 120.3(4)
C15 C14 H14 119.9
C10 C15 C14 118.8(4)
C10 C15 H15 120.6
C14 C15 H15 120.6
H16A C16 H16B 109.5
H16A C16 H16C 109.5
H16B C16 H16C 109.5
N2 C16 H16A 109.5
N2 C16 H16B 109.5
N2 C16 H16C 109.5
C7 C17 H17A 111.2
C7 C17 H17B 111.2
C7 C17 C18 103.0(3)
H17A C17 H17B 109.1
C18 C17 H17A 111.2
C18 C17 H17B 111.2
C17 C18 C19 110.6(3)
C20 C18 C17 116.1(3)
C20 C18 C19 101.5(3)
N1 C18 C17 104.6(3)
N1 C18 C19 112.0(3)
N1 C18 C20 112.3(3)
N3 C19 C18 108.0(3)
O2 C19 C18 125.2(4)
O2 C19 N3 126.7(4)
C21 C20 C18 109.0(3)
C25 C20 C18 131.3(4)
C25 C20 C21 119.7(4)
C20 C21 N3 109.9(3)
C22 C21 C20 122.3(4)
C22 C21 N3 127.7(4)
C21 C22 H22 121.4
C23 C22 C21 117.2(4)
C23 C22 H22 121.4
C22 C23 H23 119.1
C24 C23 C22 121.8(4)
C24 C23 H23 119.1
C23 C24 H24 119.7
C23 C24 C25 120.5(4)
C25 C24 H24 119.7
C20 C25 C24 118.6(4)
C20 C25 H25 120.7
C24 C25 H25 120.7
H26A C26 H26B 109.5
H26A C26 H26C 109.5
H26B C26 H26C 109.5
N3 C26 H26A 109.5
N3 C26 H26B 109.5
N3 C26 H26C 109.5
C8 N1 C18 111.3(3)
C8 N1 H1A 118(3)
C18 N1 H1A 113(3)
C9 N2 C11 110.8(3)
C9 N2 C16 123.6(4)
C11 N2 C16 125.5(4)
C19 N3 C21 111.5(3)
C19 N3 C26 123.6(4)
C21 N3 C26 124.9(4)

loop_
_geom_bond_atom_site_label_1
_geom_bond_atom_site_label_2
_geom_bond_distance
Br1 C2 1.902(4)
C1 H1 0.9300
C1 C2 1.381(5)
C1 C6 1.388(5)
C2 C3 1.372(6)
C3 H3 0.9300
C3 C4 1.389(6)
C4 H4 0.9300
C4 C5 1.385(6)
C5 H5 0.9300
C5 C6 1.381(5)
C6 C7 1.508(5)
C7 H7 0.9800
C7 C8 1.568(5)
C7 C17 1.524(5)
C8 C9 1.546(5)
C8 C10 1.515(5)
C8 N1 1.455(5)
C9 N2 1.365(5)
C9 O1 1.217(5)
C10 C11 1.384(5)
C10 C15 1.372(5)
C11 C12 1.387(6)
C11 N2 1.411(5)
C12 H12 0.9300
C12 C13 1.386(6)
C13 H13 0.9300
C13 C14 1.371(6)
C14 H14 0.9300
C14 C15 1.388(6)
C15 H15 0.9300
C16 H16A 0.9600
C16 H16B 0.9600
C16 H16C 0.9600
C16 N2 1.444(5)
C17 H17A 0.9700
C17 H17B 0.9700
C17 C18 1.541(5)
C18 C19 1.557(5)
C18 C20 1.506(5)
C18 N1 1.478(5)
C19 N3 1.356(5)
C19 O2 1.213(5)
C20 C21 1.388(5)
C20 C25 1.376(6)
C21 C22 1.387(5)
C21 N3 1.402(5)
C22 H22 0.9300
C22 C23 1.380(7)
C23 H23 0.9300
C23 C24 1.370(7)
C24 H24 0.9300
C24 C25 1.407(6)
C25 H25 0.9300
C26 H26A 0.9600
C26 H26B 0.9600
C26 H26C 0.9600
C26 N3 1.449(5)
N1 H1A 0.81(5)

loop_
_geom_torsion_atom_site_label_1
_geom_torsion_atom_site_label_2
_geom_torsion_atom_site_label_3
_geom_torsion_atom_site_label_4
_geom_torsion
Br1 C2 C3 C4 -178.1(4)
C1 C2 C3 C4 1.5(7)
C1 C6 C7 C8 81.3(4)
C1 C6 C7 C17 -39.9(5)
C2 C1 C6 C5 -1.1(6)
C2 C1 C6 C7 179.6(4)
C2 C3 C4 C5 -0.8(7)
C3 C4 C5 C6 -0.7(8)
C4 C5 C6 C1 1.7(7)
C4 C5 C6 C7 -178.9(4)
C5 C6 C7 C8 -98.0(4)
C5 C6 C7 C17 140.7(4)
C6 C1 C2 Br1 179.1(3)
C6 C1 C2 C3 -0.5(6)
C6 C7 C8 C9 74.3(4)
C6 C7 C8 C10 -38.7(5)
C6 C7 C8 N1 -166.7(3)
C6 C7 C17 C18 167.4(3)
C7 C8 C9 N2 -117.2(3)
C7 C8 C9 O1 60.9(5)
C7 C8 C10 C11 112.7(4)
C7 C8 C10 C15 -71.2(6)
C7 C8 N1 C18 20.1(4)
C7 C17 C18 C19 -148.7(3)
C7 C17 C18 C20 96.4(4)
C7 C17 C18 N1 -27.9(4)
C8 C7 C17 C18 39.5(3)
C8 C9 N2 C11 -5.0(4)
C8 C9 N2 C16 179.3(4)
C8 C10 C11 C12 177.1(4)
C8 C10 C11 N2 0.8(4)
C8 C10 C15 C14 -176.7(4)
C9 C8 C10 C11 -3.5(4)
C9 C8 C10 C15 172.6(4)
C9 C8 N1 C18 135.5(3)
C10 C8 C9 N2 5.1(4)
C10 C8 C9 O1 -176.8(4)
C10 C8 N1 C18 -107.8(4)
C10 C11 C12 C13 -0.1(6)
C10 C11 N2 C9 2.8(5)
C10 C11 N2 C16 178.3(4)
C11 C10 C15 C14 -1.1(6)
C11 C12 C13 C14 0.2(8)
C12 C11 N2 C9 -173.2(4)
C12 C11 N2 C16 2.4(7)
C12 C13 C14 C15 -0.7(8)
C13 C14 C15 C10 1.2(7)
C15 C10 C11 C12 0.6(6)
C15 C10 C11 N2 -175.7(4)
C17 C7 C8 C9 -155.8(3)
C17 C7 C8 C10 91.3(4)
C17 C7 C8 N1 -36.8(3)
C17 C18 C19 N3 -122.4(4)
C17 C18 C19 O2 56.1(6)
C17 C18 C20 C21 118.1(4)
C17 C18 C20 C25 -62.6(6)
C17 C18 N1 C8 4.4(4)
C18 C19 N3 C21 -0.4(4)
C18 C19 N3 C26 178.9(4)
C18 C20 C21 C22 178.6(4)
C18 C20 C21 N3 1.8(4)
C18 C20 C25 C24 -179.8(4)
C19 C18 C20 C21 -1.8(4)
C19 C18 C20 C25 177.5(4)
C19 C18 N1 C8 124.3(3)
C20 C18 C19 N3 1.3(4)
C20 C18 C19 O2 179.8(4)
C20 C18 N1 C8 -122.3(3)
C20 C21 C22 C23 1.7(6)
C20 C21 N3 C19 -0.9(4)
C20 C21 N3 C26 179.9(4)
C21 C20 C25 C24 -0.5(6)
C21 C22 C23 C24 -1.3(7)
C22 C21 N3 C19 -177.5(4)
C22 C21 N3 C26 3.3(7)
C22 C23 C24 C25 0.0(8)
C23 C24 C25 C20 0.9(7)
C25 C20 C21 C22 -0.8(6)
C25 C20 C21 N3 -177.7(4)
N1 C8 C9 N2 130.3(3)
N1 C8 C9 O1 -51.7(5)
N1 C8 C10 C11 -126.2(4)
N1 C8 C10 C15 49.9(6)
N1 C18 C19 N3 121.3(4)
N1 C18 C19 O2 -60.2(6)
N1 C18 C20 C21 -121.7(4)
N1 C18 C20 C25 57.7(6)
N2 C11 C12 C13 175.5(4)
N3 C21 C22 C23 177.9(4)
O1 C9 N2 C11 176.9(4)
O1 C9 N2 C16 1.2(7)
O2 C19 N3 C21 -178.9(5)
O2 C19 N3 C26 0.4(8)
